data_7123012
loop_
_publ_author_name
'Frank , Corey E.'
'McCabe, Emma'
'Orlandi, Fabio'
'Manuel, Pascal'
'Tan, Xiaoyan'
'Deng, Zheng'
'Croft, Mark'
'Cascos, Vanessa Amelia'
'Emge, Thomas J.'
'Feng, Hai'
'Lapidus, Saul H.'
'Jin, Changqing'
'Wu, Meixia'
'Li, Man-Rong'
'Ehrlich, Steven N.'
'Khalid, Syed'
'Quackenbush, Nicholas F.'
'Yu, Shuang'
'Walker, David'
'Greenblatt, Martha'

_publ_section_title
;
 Mn2CoReO6: A Robust Multisublattice Antiferromagnetic Perovskite with
 Small A-Site Cations
;
_journal_name_full 'Chemical Communications'
_journal_paper_doi 10.1039/C9CC00038K
_journal_year 2019
_chemical_formula_sum 'Co Mn2 O6 Re'
_chemical_formula_weight 451.01
_space_group_crystal_system monoclinic
_space_group_IT_number 14
_space_group_name_Hall '-P 2yn'
_space_group_name_H-M_alt 'P 1 21/n 1'
_symmetry_space_group_name_Hall '-P 2yn'
_symmetry_space_group_name_H-M 'P 1 21/n 1'
_audit_creation_method SHELXL-2018/3
_audit_update_record
;
2019-02-12 deposited with the CCDC.    2019-02-19 downloaded from the CCDC.
;
_cell_angle_alpha 90
_cell_angle_beta 89.9627(19)
_cell_angle_gamma 90
_cell_formula_units_Z 2
_cell_length_a 5.2356(2)
_cell_length_b 5.3536(2)
_cell_length_c 7.6330(3)
_cell_measurement_reflns_used 4324
_cell_measurement_temperature 298(2)
_cell_measurement_theta_max 65.41
_cell_measurement_theta_min 4.65
_cell_volume 213.948(14)
_computing_cell_refinement 'Bruker SAINT'
_computing_data_collection 'Bruker SMART'
_computing_data_reduction 'Bruker SAINT'
_computing_molecular_graphics 'Bruker SHELXTL'
_computing_publication_material SHELXL-2014/7
_computing_structure_refinement 'SHELXL-2018/3 (Sheldrick, 2018)'
_computing_structure_solution 'SHELXL-2014/7 (Sheldrick, 2014)'
_diffrn_ambient_temperature 298(2)
_diffrn_measured_fraction_theta_full 0.990
_diffrn_measured_fraction_theta_max 0.987
_diffrn_measurement_device_type 'Bruker APEX'
_diffrn_measurement_method '\w scans'
_diffrn_radiation_type MoK\a
_diffrn_radiation_wavelength 0.71073
_diffrn_reflns_av_R_equivalents 0.0268
_diffrn_reflns_av_unetI/netI 0.0297
_diffrn_reflns_Laue_measured_fraction_full 0.990
_diffrn_reflns_Laue_measured_fraction_max 0.987
_diffrn_reflns_limit_h_max 10
_diffrn_reflns_limit_h_min -9
_diffrn_reflns_limit_k_max 9
_diffrn_reflns_limit_k_min -10
_diffrn_reflns_limit_l_max 12
_diffrn_reflns_limit_l_min -15
_diffrn_reflns_number 5485
_diffrn_reflns_point_group_measured_fraction_full 0.990
_diffrn_reflns_point_group_measured_fraction_max 0.987
_diffrn_reflns_theta_full 25.242
_diffrn_reflns_theta_max 45.267
_diffrn_reflns_theta_min 4.651
_diffrn_source 'sealed tube'
_exptl_absorpt_coefficient_mu 37.715
_exptl_absorpt_correction_T_max 0.1816
_exptl_absorpt_correction_T_min 0.0722
_exptl_absorpt_correction_type multi-scan
_exptl_absorpt_process_details 'Bruker SAINT (SADABS)'
_exptl_crystal_colour black
_exptl_crystal_density_diffrn 7.001
_exptl_crystal_description block
_exptl_crystal_F_000 400
_exptl_crystal_size_max 0.040
_exptl_crystal_size_mid 0.020
_exptl_crystal_size_min 0.010
_refine_diff_density_max 1.928
_refine_diff_density_min -2.899
_refine_diff_density_rms 0.369
_refine_ls_extinction_coef 0.0061(3)
_refine_ls_extinction_expression Fc^*^=kFc[1+0.001xFc^2^\l^3^/sin(2\q)]^-1/4^
_refine_ls_extinction_method 'SHELXL-2018/3 (Sheldrick 2018)'
_refine_ls_goodness_of_fit_ref 0.705
_refine_ls_hydrogen_treatment undef
_refine_ls_matrix_type full
_refine_ls_number_parameters 51
_refine_ls_number_reflns 1774
_refine_ls_number_restraints 101
_refine_ls_restrained_S_all 0.686
_refine_ls_R_factor_all 0.0364
_refine_ls_R_factor_gt 0.0248
_refine_ls_shift/su_max 0.000
_refine_ls_shift/su_mean 0.000
_refine_ls_structure_factor_coef Fsqd
_refine_ls_weighting_details 'w=1/[\s^2^(Fo^2^)+(0.0100P)^2^+6.9000P] where P=(Fo^2^+2Fc^2^)/3'
_refine_ls_weighting_scheme calc
_refine_ls_wR_factor_gt 0.0474
_refine_ls_wR_factor_ref 0.0512
_reflns_Friedel_coverage 0.000
_reflns_number_gt 1391
_reflns_number_total 1774
_reflns_threshold_expression 'I > 2\s(I)'
_cod_data_source_file c9cc00038k2.cif
_cod_data_source_block CoMn2ReO6_P21n_final
_cod_database_code 7123012
_shelx_shelxl_version_number 2018/3
_shelx_space_group_comment
; 
The symmetry employed for this shelxl refinement is uniquely defined 
by the following loop, which should always be used as a source of 
symmetry information in preference to the above space-group names. 
They are only intended as comments. 
;
_shelx_estimated_absorpt_t_min 0.314
_shelx_estimated_absorpt_t_max 0.704

loop_
_space_group_symop_operation_xyz
'x, y, z'
'-x+1/2, y+1/2, -z+1/2'
'-x, -y, -z'
'x-1/2, -y-1/2, z-1/2'

loop_
_atom_site_label
_atom_site_type_symbol
_atom_site_fract_x
_atom_site_fract_y
_atom_site_fract_z
_atom_site_U_iso_or_equiv
_atom_site_adp_type
_atom_site_occupancy
_atom_site_site_symmetry_order
_atom_site_calc_flag
_atom_site_refinement_flags_posn
_atom_site_refinement_flags_adp
_atom_site_refinement_flags_occupancy
_atom_site_disorder_assembly
_atom_site_disorder_group
Mn1 Mn -0.00352(12) 0.04980(11) 0.24540(9) 0.01426(9) Uani 1 1 d . U . . .
Co2 Co 0.000000 0.500000 0.000000 0.00865(14) Uani 0.9835(15) 2 d S U P A 1
Re3 Re 0.500000 0.000000 0.000000 0.00755(4) Uani 0.9835(15) 2 d S U P A 1
Co3B Co 0.500000 0.000000 0.000000 0.00755(4) Uani 0.0165(15) 2 d S U P A 2
Re2B Re 0.000000 0.500000 0.000000 0.00865(14) Uani 0.0165(15) 2 d S U P A 2
O1 O 0.1909(5) 0.1776(6) -0.0579(4) 0.0143(4) Uani 1 1 d . U . . .
O2 O 0.1623(5) 0.1993(5) 0.5676(4) 0.0137(4) Uani 1 1 d . U . . .
O3 O 0.3809(5) -0.0638(5) 0.2397(3) 0.0120(4) Uani 1 1 d . U . . .

loop_
_atom_site_aniso_label
_atom_site_aniso_U_11
_atom_site_aniso_U_22
_atom_site_aniso_U_33
_atom_site_aniso_U_23
_atom_site_aniso_U_13
_atom_site_aniso_U_12
Mn1 0.01388(18) 0.01185(18) 0.0170(2) -0.00037(17) -0.00063(15) -0.00352(16)
Co2 0.0088(2) 0.0081(2) 0.0090(2) 0.0002(2) 0.00021(13) 0.0009(2)
Re3 0.00789(5) 0.00727(6) 0.00748(6) 0.00056(6) -0.00015(4) -0.00046(6)
Co3B 0.00789(5) 0.00727(6) 0.00748(6) 0.00056(6) -0.00015(4) -0.00046(6)
Re2B 0.0088(2) 0.0081(2) 0.0090(2) 0.0002(2) 0.00021(13) 0.0009(2)
O1 0.0116(9) 0.0147(11) 0.0165(11) -0.0041(9) -0.0034(8) 0.0044(8)
O2 0.0129(9) 0.0129(10) 0.0152(10) 0.0029(8) 0.0031(8) 0.0021(8)
O3 0.0118(8) 0.0132(9) 0.0110(8) 0.0012(8) 0.0009(7) -0.0008(7)

loop_
_atom_type_symbol
_atom_type_description
_atom_type_scat_dispersion_real
_atom_type_scat_dispersion_imag
_atom_type_scat_source
O O 0.0106 0.0060 'International Tables Vol C Tables 4.2.6.8 and 6.1.1.4'
Mn Mn 0.3368 0.7283 'International Tables Vol C Tables 4.2.6.8 and 6.1.1.4'
Co Co 0.3494 0.9721 'International Tables Vol C Tables 4.2.6.8 and 6.1.1.4'
Re Re -1.0185 7.2310 'International Tables Vol C Tables 4.2.6.8 and 6.1.1.4'

loop_
_geom_angle_atom_site_label_1
_geom_angle_atom_site_label_2
_geom_angle_atom_site_label_3
_geom_angle
_geom_angle_site_symmetry_1
_geom_angle_site_symmetry_3
O3 Mn1 O1 105.25(11) . 3
O3 Mn1 O2 101.92(11) . 3_556
O1 Mn1 O2 84.94(12) 3 3_556
O3 Mn1 O3 89.63(7) . 2
O1 Mn1 O3 136.07(11) 3 2
O2 Mn1 O3 132.84(11) 3_556 2
O3 Mn1 Co2 102.14(8) . .
O1 Mn1 Co2 92.40(9) 3 .
O2 Mn1 Co2 155.64(8) 3_556 .
O3 Mn1 Co2 43.74(7) 2 .
O3 Mn1 Re2B 102.14(8) . .
O1 Mn1 Re2B 92.40(9) 3 .
O2 Mn1 Re2B 155.64(8) 3_556 .
O3 Mn1 Re2B 43.74(7) 2 .
O3 Mn1 Re3 103.42(8) . 2
O1 Mn1 Re3 150.90(8) 3 2
O2 Mn1 Re3 93.99(8) 3_556 2
O3 Mn1 Re3 38.99(7) 2 2
Co2 Mn1 Re3 76.732(14) . 2
O3 Mn1 Re3 137.55(8) . 1_455
O1 Mn1 Re3 35.39(7) 3 1_455
O2 Mn1 Re3 91.32(8) 3_556 1_455
O3 Mn1 Re3 110.43(7) 2 1_455
Co2 Mn1 Re3 73.299(14) . 1_455
Re3 Mn1 Re3 115.803(19) 2 1_455
O1 Co2 O1 180.0 . 3_565
O1 Co2 O3 94.47(11) . 4_565
O1 Co2 O3 85.53(11) 3_565 4_565
O1 Co2 O3 85.53(11) . 2
O1 Co2 O3 94.47(11) 3_565 2
O3 Co2 O3 180.00(15) 4_565 2
O1 Co2 O2 92.01(11) . 4_565
O1 Co2 O2 87.99(11) 3_565 4_565
O3 Co2 O2 93.65(11) 4_565 4_565
O3 Co2 O2 86.35(11) 2 4_565
O1 Co2 O2 87.99(11) . 2
O1 Co2 O2 92.01(11) 3_565 2
O3 Co2 O2 86.35(11) 4_565 2
O3 Co2 O2 93.65(11) 2 2
O2 Co2 O2 180.0 4_565 2
O1 Co2 Mn1 57.88(9) . .
O1 Co2 Mn1 122.12(9) 3_565 .
O3 Co2 Mn1 134.73(8) 4_565 .
O3 Co2 Mn1 45.27(8) 2 .
O2 Co2 Mn1 56.67(8) 4_565 .
O2 Co2 Mn1 123.33(8) 2 .
O1 Co2 Mn1 122.12(9) . 3_565
O1 Co2 Mn1 57.88(9) 3_565 3_565
O3 Co2 Mn1 45.27(8) 4_565 3_565
O3 Co2 Mn1 134.73(8) 2 3_565
O2 Co2 Mn1 123.33(8) 4_565 3_565
O2 Co2 Mn1 56.67(8) 2 3_565
Mn1 Co2 Mn1 180.000(14) . 3_565
O2 Re3 O2 180.00(19) 4_665 2_545
O2 Re3 O1 91.15(12) 4_665 .
O2 Re3 O1 88.85(12) 2_545 .
O2 Re3 O1 88.85(12) 4_665 3_655
O2 Re3 O1 91.15(12) 2_545 3_655
O1 Re3 O1 180.0 . 3_655
O2 Re3 O3 92.08(12) 4_665 .
O2 Re3 O3 87.92(12) 2_545 .
O1 Re3 O3 91.90(12) . .
O1 Re3 O3 88.10(12) 3_655 .
O2 Re3 O3 87.92(12) 4_665 3_655
O2 Re3 O3 92.08(12) 2_545 3_655
O1 Re3 O3 88.10(12) . 3_655
O1 Re3 O3 91.90(12) 3_655 3_655
O3 Re3 O3 180.0 . 3_655
O2 Re3 Mn1 60.79(9) 4_665 4_665
O2 Re3 Mn1 119.21(9) 2_545 4_665
O1 Re3 Mn1 57.79(9) . 4_665
O1 Re3 Mn1 122.21(9) 3_655 4_665
O3 Re3 Mn1 135.94(8) . 4_665
O3 Re3 Mn1 44.06(8) 3_655 4_665
O2 Re3 Mn1 119.21(9) 4_665 2_545
O2 Re3 Mn1 60.79(9) 2_545 2_545
O1 Re3 Mn1 122.21(9) . 2_545
O1 Re3 Mn1 57.79(9) 3_655 2_545
O3 Re3 Mn1 44.06(8) . 2_545
O3 Re3 Mn1 135.94(8) 3_655 2_545
Mn1 Re3 Mn1 180.000(14) 4_665 2_545
O2 Re3 Mn1 126.36(9) 4_665 3
O2 Re3 Mn1 53.64(9) 2_545 3
O1 Re3 Mn1 39.54(8) . 3
O1 Re3 Mn1 140.46(8) 3_655 3
O3 Re3 Mn1 105.79(8) . 3
O3 Re3 Mn1 74.21(8) 3_655 3
Mn1 Re3 Mn1 72.170(13) 4_665 3
Mn1 Re3 Mn1 107.830(13) 2_545 3
O2 Re3 Mn1 53.64(9) 4_665 1_655
O2 Re3 Mn1 126.36(9) 2_545 1_655
O1 Re3 Mn1 140.46(8) . 1_655
O1 Re3 Mn1 39.54(8) 3_655 1_655
O3 Re3 Mn1 74.21(8) . 1_655
O3 Re3 Mn1 105.79(8) 3_655 1_655
Mn1 Re3 Mn1 107.830(13) 4_665 1_655
Mn1 Re3 Mn1 72.170(13) 2_545 1_655
Mn1 Re3 Mn1 180.0 3 1_655
O2 Co3B O2 180.00(19) 4_665 2_545
O2 Co3B O1 91.15(12) 4_665 .
O2 Co3B O1 88.85(12) 2_545 .
O2 Co3B O1 88.85(12) 4_665 3_655
O2 Co3B O1 91.15(12) 2_545 3_655
O1 Co3B O1 180.0 . 3_655
O2 Co3B O3 92.08(12) 4_665 .
O2 Co3B O3 87.92(12) 2_545 .
O1 Co3B O3 91.90(12) . .
O1 Co3B O3 88.10(12) 3_655 .
O2 Co3B O3 87.92(12) 4_665 3_655
O2 Co3B O3 92.08(12) 2_545 3_655
O1 Co3B O3 88.10(12) . 3_655
O1 Co3B O3 91.90(12) 3_655 3_655
O3 Co3B O3 180.0 . 3_655
O2 Co3B Mn1 60.79(9) 4_665 4_665
O2 Co3B Mn1 119.21(9) 2_545 4_665
O1 Co3B Mn1 57.79(9) . 4_665
O1 Co3B Mn1 122.21(9) 3_655 4_665
O3 Co3B Mn1 135.94(8) . 4_665
O3 Co3B Mn1 44.06(8) 3_655 4_665
O2 Co3B Mn1 119.21(9) 4_665 2_545
O2 Co3B Mn1 60.79(9) 2_545 2_545
O1 Co3B Mn1 122.21(9) . 2_545
O1 Co3B Mn1 57.79(9) 3_655 2_545
O3 Co3B Mn1 44.06(8) . 2_545
O3 Co3B Mn1 135.94(8) 3_655 2_545
Mn1 Co3B Mn1 180.000(14) 4_665 2_545
O1 Re2B O1 180.0 . 3_565
O1 Re2B O3 94.47(11) . 4_565
O1 Re2B O3 85.53(11) 3_565 4_565
O1 Re2B O3 85.53(11) . 2
O1 Re2B O3 94.47(11) 3_565 2
O3 Re2B O3 180.00(15) 4_565 2
O1 Re2B O2 92.01(11) . 4_565
O1 Re2B O2 87.99(11) 3_565 4_565
O3 Re2B O2 93.65(11) 4_565 4_565
O3 Re2B O2 86.35(11) 2 4_565
O1 Re2B O2 87.99(11) . 2
O1 Re2B O2 92.01(11) 3_565 2
O3 Re2B O2 86.35(11) 4_565 2
O3 Re2B O2 93.65(11) 2 2
O2 Re2B O2 180.0 4_565 2
O1 Re2B Mn1 57.88(9) . .
O1 Re2B Mn1 122.12(9) 3_565 .
O3 Re2B Mn1 134.73(8) 4_565 .
O3 Re2B Mn1 45.27(8) 2 .
O2 Re2B Mn1 56.67(8) 4_565 .
O2 Re2B Mn1 123.33(8) 2 .
O1 Re2B Mn1 122.12(9) . 3_565
O1 Re2B Mn1 57.88(9) 3_565 3_565
O3 Re2B Mn1 45.27(8) 4_565 3_565
O3 Re2B Mn1 134.73(8) 2 3_565
O2 Re2B Mn1 123.33(8) 4_565 3_565
O2 Re2B Mn1 56.67(8) 2 3_565
Mn1 Re2B Mn1 180.000(14) . 3_565
Co3B O1 Re2B 141.05(15) . .
Re3 O1 Co2 141.05(15) . .
Re3 O1 Mn1 105.07(13) . 3
Co2 O1 Mn1 113.88(12) . 3
Re3 O2 Mn1 122.83(14) 2 3_556
Re3 O2 Co2 137.18(15) 2 2_545
Mn1 O2 Co2 99.96(12) 3_556 2_545
Co3B O3 Mn1 105.81(12) . .
Re3 O3 Mn1 105.81(12) . .
Re3 O3 Co2 139.07(14) . 2_545
Mn1 O3 Co2 102.54(11) . 2_545
Re3 O3 Mn1 96.95(11) . 2_545
Mn1 O3 Mn1 123.93(13) . 2_545
Co2 O3 Mn1 91.00(10) 2_545 2_545

loop_
_geom_bond_atom_site_label_1
_geom_bond_atom_site_label_2
_geom_bond_distance
_geom_bond_site_symmetry_2
Mn1 O3 2.103(3) .
Mn1 O1 2.120(3) 3
Mn1 O2 2.123(3) 3_556
Mn1 O3 2.169(3) 2
Mn1 Co2 3.0525(6) .
Mn1 Re2B 3.0525(6) .
Mn1 Re3 3.0961(6) 2
Mn1 Re3 3.2160(6) 1_455
Co2 O1 2.042(3) .
Co2 O1 2.042(3) 3_565
Co2 O3 2.111(3) 4_565
Co2 O3 2.111(3) 2
Co2 O2 2.128(3) 4_565
Co2 O2 2.128(3) 2
Re3 O2 1.892(3) 4_665
Re3 O2 1.892(3) 2_545
Re3 O1 1.929(3) .
Re3 O1 1.929(3) 3_655
Re3 O3 1.963(3) .
Re3 O3 1.963(3) 3_655
Co3B O2 1.892(3) 4_665
Co3B O2 1.892(3) 2_545
Co3B O1 1.929(3) .
Co3B O1 1.929(3) 3_655
Co3B O3 1.963(3) .
Co3B O3 1.963(3) 3_655
Re2B O1 2.042(3) .
Re2B O1 2.042(3) 3_565
Re2B O3 2.111(3) 4_565
Re2B O3 2.111(3) 2
Re2B O2 2.128(3) 4_565
Re2B O2 2.128(3) 2
